data_2205227
loop_
_publ_author_name
'Sosa-Rivadeneyra, Martha'
'Quintero, Leticia'
'Anaya de Parrodi, Cecilia'
'Juaristi, Eusebio'
'Bern\`es, Sylvain'

_publ_section_title
;<i>N,N</i>'-Bis[(<i>R</i>)-2-hydroxy-2-phenylethyl]-<i>N,N</i>'-bis[(<i>S</i>)-1-phenylethyl]pyridine-2,6-dicarboxamide:
 stabilization of an asymmetric conformer through the formation of a double
 intramolecular hydrogen bond
;
_journal_issue 3
_journal_name_full 'Acta Crystallographica Section E'
_journal_page_first o536
_journal_page_last o538
_journal_paper_doi 10.1107/S160053680500228X
_journal_volume 61
_journal_year 2005
_chemical_formula_iupac 'C39 H39 N3 O4'
_chemical_formula_moiety 'C39 H39 N3 O4'
_chemical_formula_sum 'C39 H39 N3 O4'
_chemical_formula_weight 613.73
_chemical_melting_point 475
_chemical_name_systematic
;N,N'-Bis[(R)-2-hydroxy-2-phenylethyl]-N,N'-bis[(S)-1-phenylethyl]pyridine-2,6-
dicarboxamide
;
_space_group_IT_number 4
_symmetry_cell_setting monoclinic
_symmetry_space_group_name_Hall 'P 2yb'
_symmetry_space_group_name_H-M 'P 1 21 1'
_atom_sites_solution_hydrogens difmap
_atom_sites_solution_primary direct
_atom_sites_solution_secondary difmap
_audit_creation_method SHELXTL-Plus
_cell_angle_alpha 90.00
_cell_angle_beta 94.534(4)
_cell_angle_gamma 90.00
_cell_formula_units_Z 2
_cell_length_a 9.7976(9)
_cell_length_b 14.3385(13)
_cell_length_c 11.9807(10)
_cell_measurement_reflns_used 49
_cell_measurement_temperature 299.0(10)
_cell_measurement_theta_max 13.51
_cell_measurement_theta_min 4.36
_cell_volume 1677.8(3)
_computing_cell_refinement XSCANS
_computing_data_collection 'XSCANS (Siemens, 1996)'
_computing_data_reduction XSCANS
_computing_molecular_graphics SHELXTL-Plus
_computing_publication_material SHELXTL-Plus
_computing_structure_refinement SHELXTL-Plus
_computing_structure_solution 'SHELXTL-Plus (Sheldrick, 1998)'
_diffrn_ambient_temperature 299.0(10)
_diffrn_measured_fraction_theta_full 1.000
_diffrn_measured_fraction_theta_max 1.000
_diffrn_measurement_device_type 'Bruker P4'
_diffrn_measurement_method 2\q/\w
_diffrn_radiation_monochromator graphite
_diffrn_radiation_type MoK\a
_diffrn_radiation_wavelength 0.71073
_diffrn_reflns_av_R_equivalents 0.0169
_diffrn_reflns_av_sigmaI/netI 0.0221
_diffrn_reflns_limit_h_max 6
_diffrn_reflns_limit_h_min -13
_diffrn_reflns_limit_k_max 19
_diffrn_reflns_limit_k_min -1
_diffrn_reflns_limit_l_max 16
_diffrn_reflns_limit_l_min -16
_diffrn_reflns_number 7926
_diffrn_reflns_theta_full 29.00
_diffrn_reflns_theta_max 29.00
_diffrn_reflns_theta_min 1.71
_diffrn_standards_decay_% 1
_diffrn_standards_interval_count 97
_diffrn_standards_number 3
_exptl_absorpt_coefficient_mu 0.079
_exptl_absorpt_correction_type none
_exptl_crystal_colour Colorless
_exptl_crystal_density_diffrn 1.215
_exptl_crystal_density_method 'not measured'
_exptl_crystal_description prism
_exptl_crystal_F_000 652
_exptl_crystal_size_max 0.6
_exptl_crystal_size_mid 0.6
_exptl_crystal_size_min 0.6
_refine_diff_density_max 0.134
_refine_diff_density_min -0.095
_refine_ls_extinction_coef 0.0140(16)
_refine_ls_extinction_expression Fc^*^=kFc[1+0.001xFc^2^\l^3^/sin(2\q)]^-1/4^
_refine_ls_extinction_method SHELXTL-Plus
_refine_ls_goodness_of_fit_ref 1.023
_refine_ls_hydrogen_treatment mixed
_refine_ls_matrix_type full
_refine_ls_number_parameters 422
_refine_ls_number_reflns 4642
_refine_ls_number_restraints 1
_refine_ls_restrained_S_all 1.023
_refine_ls_R_factor_all 0.0439
_refine_ls_R_factor_gt 0.0358
_refine_ls_shift/su_max 0.000
_refine_ls_shift/su_mean 0.000
_refine_ls_structure_factor_coef Fsqd
_refine_ls_weighting_details 'calc w = 1/[\s^2^(Fo^2^)+(0.0436P)^2^+0.1246P] where P = (Fo^2^+2Fc^2^)/3'
_refine_ls_weighting_scheme calc
_refine_ls_wR_factor_gt 0.0914
_refine_ls_wR_factor_ref 0.0967
_reflns_number_gt 3939
_reflns_number_total 4642
_reflns_threshold_expression I>2\s(I)
_cod_data_source_file cf6402.cif
_cod_data_source_block I
_cod_original_sg_symbol_H-M 'P 21'
_cod_database_code 2205227
_cod_database_fobs_code 2205227

loop_
_symmetry_equiv_pos_as_xyz
'x, y, z'
'-x, y+1/2, -z'

loop_
_atom_site_label
_atom_site_fract_x
_atom_site_fract_y
_atom_site_fract_z
_atom_site_U_iso_or_equiv
_atom_site_adp_type
_atom_site_calc_flag
_atom_site_refinement_flags
_atom_site_occupancy
_atom_site_type_symbol
N1 0.56887(14) 0.16974(12) 0.50422(13) 0.0506(3) Uani d . 1 N
C2 0.60834(17) 0.19986(14) 0.40545(16) 0.0518(4) Uani d . 1 C
C3 0.7402(2) 0.23066(18) 0.3929(2) 0.0651(5) Uani d . 1 C
H3A 0.7649 0.2512 0.3237 0.078 Uiso calc R 1 H
C4 0.8341(2) 0.2304(2) 0.4848(2) 0.0739(6) Uani d . 1 C
H4A 0.9232 0.2509 0.4783 0.089 Uiso calc R 1 H
C5 0.79470(19) 0.19945(18) 0.58675(19) 0.0652(5) Uani d . 1 C
H5A 0.8568 0.1984 0.6496 0.078 Uiso calc R 1 H
C6 0.66073(18) 0.17004(15) 0.59330(16) 0.0535(4) Uani d . 1 C
C7 0.61876(18) 0.12703(16) 0.70037(17) 0.0562(4) Uani d . 1 C
O8 0.69974(16) 0.07295(16) 0.74890(15) 0.0836(6) Uani d . 1 O
N9 0.49263(15) 0.14449(11) 0.73447(12) 0.0487(3) Uani d . 1 N
C10 0.45360(19) 0.09136(15) 0.83352(15) 0.0524(4) Uani d . 1 C
H10A 0.5127 0.0362 0.8398 0.063 Uiso calc R 1 H
C11 0.4836(3) 0.1474(2) 0.94068(17) 0.0744(6) Uani d . 1 C
H11A 0.5776 0.1669 0.9463 0.112 Uiso calc R 1 H
H11B 0.4668 0.1093 1.0041 0.112 Uiso calc R 1 H
H11C 0.4252 0.2012 0.9392 0.112 Uiso calc R 1 H
C12 0.3073(2) 0.05609(14) 0.81451(16) 0.0538(4) Uani d . 1 C
C13 0.2019(2) 0.0888(2) 0.8726(2) 0.0746(6) Uani d . 1 C
H13A 0.2203 0.1309 0.9309 0.090 Uiso calc R 1 H
C13' 0.2763(3) -0.00903(18) 0.7312(2) 0.0767(6) Uani d . 1 C
H13B 0.3462 -0.0343 0.6925 0.092 Uiso calc R 1 H
C14 0.0672(3) 0.0597(3) 0.8454(3) 0.1027(11) Uani d . 1 C
H14A -0.0028 0.0822 0.8860 0.123 Uiso calc R 1 H
C14' 0.1409(4) -0.0373(2) 0.7046(3) 0.1069(11) Uani d . 1 C
H14B 0.1212 -0.0810 0.6484 0.128 Uiso calc R 1 H
C15 0.0381(3) -0.0007(3) 0.7609(4) 0.1091(11) Uani d . 1 C
H15A -0.0523 -0.0175 0.7410 0.131 Uiso calc R 1 H
C16 0.41494(18) 0.22931(13) 0.70310(14) 0.0486(4) Uani d . 1 C
H16A 0.4722 0.2692 0.6610 0.058 Uiso calc R 1 H
H16B 0.3971 0.2623 0.7711 0.058 Uiso calc R 1 H
C17 0.27764(17) 0.21506(13) 0.63343(14) 0.0461(4) Uani d . 1 C
H17A 0.2184 0.1771 0.6774 0.055 Uiso calc R 1 H
O18 0.29451(13) 0.16787(11) 0.53179(11) 0.0562(3) Uani d . 1 O
H18 0.385(3) 0.165(2) 0.521(2) 0.084 Uiso d . 1 H
C19 0.20986(18) 0.30871(14) 0.61257(16) 0.0507(4) Uani d . 1 C
C20 0.2443(3) 0.36618(17) 0.5266(2) 0.0704(6) Uani d . 1 C
H20A 0.3106 0.3474 0.4799 0.084 Uiso calc R 1 H
C20' 0.1119(2) 0.33878(18) 0.6822(2) 0.0682(6) Uani d . 1 C
H20B 0.0881 0.3011 0.7408 0.082 Uiso calc R 1 H
C21 0.1796(4) 0.4524(2) 0.5099(3) 0.0949(10) Uani d . 1 C
H21A 0.2024 0.4909 0.4517 0.114 Uiso calc R 1 H
C21' 0.0495(3) 0.4248(2) 0.6646(3) 0.0949(10) Uani d . 1 C
H21B -0.0156 0.4447 0.7118 0.114 Uiso calc R 1 H
C22 0.0826(3) 0.4803(2) 0.5790(4) 0.1086(12) Uani d . 1 C
H22A 0.0391 0.5375 0.5673 0.130 Uiso calc R 1 H
C23 0.49740(18) 0.20656(15) 0.31124(16) 0.0527(4) Uani d . 1 C
O24 0.48199(17) 0.28148(13) 0.26241(16) 0.0762(5) Uani d . 1 O
N25 0.41242(15) 0.13278(12) 0.28967(12) 0.0496(3) Uani d . 1 N
C26 0.4556(2) 0.03478(14) 0.31379(16) 0.0520(4) Uani d . 1 C
H26A 0.5391 0.0379 0.3644 0.062 Uiso calc R 1 H
C27 0.3505(3) -0.01898(18) 0.3750(2) 0.0712(6) Uani d . 1 C
H27A 0.3306 0.0146 0.4411 0.107 Uiso calc R 1 H
H27B 0.3865 -0.0794 0.3958 0.107 Uiso calc R 1 H
H27C 0.2681 -0.0262 0.3269 0.107 Uiso calc R 1 H
C28 0.49456(18) -0.01309(14) 0.20672(15) 0.0511(4) Uani d . 1 C
C29 0.6285(2) -0.00810(17) 0.17862(18) 0.0626(5) Uani d . 1 C
H29A 0.6935 0.0228 0.2259 0.075 Uiso calc R 1 H
C29' 0.4016(2) -0.06145(15) 0.13495(18) 0.0620(5) Uani d . 1 C
H29B 0.3115 -0.0676 0.1532 0.074 Uiso calc R 1 H
C30 0.6674(3) -0.0487(2) 0.0804(2) 0.0781(7) Uani d . 1 C
H30A 0.7581 -0.0449 0.0630 0.094 Uiso calc R 1 H
C30' 0.4404(3) -0.10074(18) 0.0365(2) 0.0721(6) Uani d . 1 C
H30B 0.3761 -0.1318 -0.0112 0.086 Uiso calc R 1 H
C31 0.5734(3) -0.09393(19) 0.0093(2) 0.0757(6) Uani d . 1 C
H31A 0.5995 -0.1199 -0.0569 0.091 Uiso calc R 1 H
C32 0.29440(18) 0.15013(15) 0.20849(15) 0.0529(4) Uani d . 1 C
H32A 0.2568 0.0907 0.1823 0.064 Uiso calc R 1 H
H32B 0.3257 0.1828 0.1444 0.064 Uiso calc R 1 H
C33 0.18113(18) 0.20724(16) 0.25637(15) 0.0540(4) Uani d . 1 C
H33A 0.2193 0.2661 0.2863 0.065 Uiso calc R 1 H
O34 0.12102(14) 0.15802(15) 0.34230(12) 0.0734(5) Uani d . 1 O
H34 0.179(3) 0.160(3) 0.403(3) 0.110 Uiso d . 1 H
C35 0.07235(18) 0.22747(16) 0.16262(16) 0.0557(4) Uani d . 1 C
C36 -0.0398(3) 0.1713(2) 0.1441(2) 0.0869(8) Uani d . 1 C
H36A -0.0522 0.1216 0.1923 0.104 Uiso calc R 1 H
C36' 0.0856(3) 0.3016(2) 0.0917(2) 0.0816(7) Uani d . 1 C
H36B 0.1594 0.3420 0.1044 0.098 Uiso calc R 1 H
C37 -0.1351(3) 0.1873(3) 0.0548(3) 0.1164(13) Uani d . 1 C
H37A -0.2106 0.1482 0.0431 0.140 Uiso calc R 1 H
C37' -0.0094(3) 0.3170(3) 0.0013(3) 0.0950(9) Uani d . 1 C
H37B 0.0022 0.3666 -0.0472 0.114 Uiso calc R 1 H
C38 -0.1189(3) 0.2599(3) -0.0163(3) 0.0985(10) Uani d . 1 C
H38A -0.1829 0.2702 -0.0765 0.118 Uiso calc R 1 H

loop_
_atom_site_aniso_label
_atom_site_aniso_U_11
_atom_site_aniso_U_22
_atom_site_aniso_U_33
_atom_site_aniso_U_12
_atom_site_aniso_U_13
_atom_site_aniso_U_23
N1 0.0379(6) 0.0601(9) 0.0543(8) -0.0028(6) 0.0074(6) -0.0018(7)
C2 0.0424(8) 0.0567(10) 0.0573(9) -0.0052(8) 0.0102(7) -0.0025(8)
C3 0.0494(10) 0.0784(14) 0.0694(12) -0.0140(10) 0.0161(9) 0.0017(11)
C4 0.0411(9) 0.0932(17) 0.0879(15) -0.0182(11) 0.0087(9) -0.0020(13)
C5 0.0427(9) 0.0809(15) 0.0715(12) -0.0078(10) 0.0009(8) -0.0068(11)
C6 0.0405(8) 0.0613(11) 0.0587(10) 0.0005(8) 0.0041(7) -0.0044(9)
C7 0.0416(8) 0.0685(12) 0.0576(10) 0.0039(9) -0.0023(7) 0.0000(9)
O8 0.0536(8) 0.1132(15) 0.0840(10) 0.0284(9) 0.0053(7) 0.0278(10)
N9 0.0430(7) 0.0564(9) 0.0466(7) 0.0057(6) 0.0021(6) 0.0028(6)
C10 0.0513(9) 0.0578(10) 0.0473(8) 0.0067(8) -0.0009(7) 0.0065(8)
C11 0.0863(15) 0.0870(17) 0.0476(10) -0.0111(14) -0.0083(10) 0.0021(11)
C12 0.0557(10) 0.0523(10) 0.0531(9) 0.0038(8) 0.0023(8) 0.0101(8)
C13 0.0651(12) 0.0966(18) 0.0632(12) 0.0066(13) 0.0117(10) 0.0095(12)
C13' 0.0767(14) 0.0583(12) 0.0923(16) 0.0068(11) -0.0095(12) -0.0109(12)
C14 0.0634(15) 0.147(3) 0.100(2) 0.0057(18) 0.0205(15) 0.034(2)
C14' 0.097(2) 0.0690(16) 0.146(3) -0.0080(15) -0.043(2) -0.0105(18)
C15 0.0685(17) 0.112(3) 0.144(3) -0.0175(18) -0.0101(18) 0.025(3)
C16 0.0495(9) 0.0520(9) 0.0438(8) 0.0064(8) 0.0011(7) -0.0017(7)
C17 0.0435(8) 0.0517(9) 0.0435(8) 0.0033(7) 0.0055(6) 0.0007(7)
O18 0.0447(6) 0.0724(9) 0.0512(6) 0.0049(6) 0.0025(5) -0.0142(6)
C19 0.0437(8) 0.0545(10) 0.0525(9) 0.0041(8) -0.0056(7) -0.0020(8)
C20 0.0821(15) 0.0603(12) 0.0669(12) 0.0024(11) -0.0058(11) 0.0077(10)
C20' 0.0457(10) 0.0756(14) 0.0825(14) 0.0086(10) 0.0008(9) -0.0166(12)
C21 0.114(2) 0.0631(14) 0.102(2) -0.0015(16) -0.0312(18) 0.0198(15)
C21' 0.0561(13) 0.090(2) 0.136(3) 0.0236(13) -0.0096(15) -0.039(2)
C22 0.088(2) 0.0682(17) 0.161(3) 0.0266(16) -0.048(2) -0.015(2)
C23 0.0452(9) 0.0624(11) 0.0517(9) -0.0018(8) 0.0128(7) 0.0033(9)
O24 0.0664(9) 0.0722(10) 0.0891(11) -0.0110(8) 0.0013(8) 0.0253(9)
N25 0.0437(7) 0.0569(8) 0.0480(7) 0.0022(7) 0.0030(6) -0.0006(7)
C26 0.0531(10) 0.0542(10) 0.0483(9) 0.0019(8) 0.0016(7) -0.0010(8)
C27 0.0870(15) 0.0640(13) 0.0657(12) -0.0053(12) 0.0249(11) 0.0031(11)
C28 0.0497(9) 0.0530(10) 0.0501(9) 0.0070(8) 0.0020(7) 0.0015(8)
C29 0.0491(10) 0.0729(13) 0.0653(11) 0.0069(10) 0.0020(8) -0.0027(10)
C29' 0.0597(11) 0.0583(11) 0.0675(12) -0.0008(9) 0.0019(9) -0.0100(10)
C30 0.0679(13) 0.0844(17) 0.0850(16) 0.0154(13) 0.0252(12) -0.0024(14)
C30' 0.0893(17) 0.0610(13) 0.0643(12) 0.0051(12) -0.0050(11) -0.0114(11)
C31 0.0968(18) 0.0700(14) 0.0616(12) 0.0209(13) 0.0157(12) -0.0028(11)
C32 0.0473(9) 0.0642(11) 0.0471(8) 0.0056(8) 0.0018(7) -0.0038(8)
C33 0.0425(8) 0.0670(11) 0.0532(9) -0.0011(8) 0.0077(7) -0.0064(9)
O34 0.0496(7) 0.1202(14) 0.0510(7) -0.0102(9) 0.0076(6) 0.0045(9)
C35 0.0448(9) 0.0653(12) 0.0576(10) 0.0076(8) 0.0086(7) -0.0026(9)
C36 0.0624(13) 0.098(2) 0.0962(17) -0.0139(14) -0.0192(12) 0.0274(16)
C36' 0.0692(14) 0.0867(18) 0.0895(17) -0.0045(13) 0.0094(12) 0.0181(15)
C37 0.0785(17) 0.138(3) 0.125(3) -0.023(2) -0.0403(18) 0.038(2)
C37' 0.0887(17) 0.107(2) 0.0891(17) 0.0135(18) 0.0053(14) 0.0357(17)
C38 0.0717(16) 0.129(3) 0.0914(19) 0.0191(18) -0.0141(14) 0.0214(19)

loop_
_atom_type_symbol
_atom_type_description
_atom_type_scat_dispersion_real
_atom_type_scat_dispersion_imag
_atom_type_scat_source
C C 0.0033 0.0016 'International Tables Vol C Tables 4.2.6.8 and 6.1.1.4'
H H 0.0000 0.0000 'International Tables Vol C Tables 4.2.6.8 and 6.1.1.4'
N N 0.0061 0.0033 'International Tables Vol C Tables 4.2.6.8 and 6.1.1.4'
O O 0.0106 0.0060 'International Tables Vol C Tables 4.2.6.8 and 6.1.1.4'

loop_
_geom_angle_atom_site_label_1
_geom_angle_atom_site_label_2
_geom_angle_atom_site_label_3
_geom_angle
_geom_angle_publ_flag
C6 N1 C2 118.54(15) yes
O8 C7 N9 123.13(19) yes
O8 C7 C6 116.94(17) yes
N9 C7 C6 119.79(17) yes
C7 N9 C10 116.40(15) yes
C7 N9 C16 122.86(16) yes
C16 N9 C10 117.93(14) yes
O18 C17 C16 111.95(13) yes
O18 C17 C19 111.27(14) yes
C19 C17 C16 109.00(15) yes
O24 C23 N25 122.73(18) yes
O24 C23 C2 117.86(19) yes
N25 C23 C2 119.20(17) yes
C23 N25 C26 122.52(15) yes
C23 N25 C32 115.58(17) yes
C32 N25 C26 118.94(15) yes
O34 C33 C32 111.26(18) yes
O34 C33 C35 109.04(15) yes
C35 C33 C32 108.30(15) yes
N1 C2 C3 122.25(18) no
N1 C2 C23 116.04(14) no
C3 C2 C23 121.48(18) no
C4 C3 C2 118.8(2) no
C4 C3 H3A 120.6 no
C2 C3 H3A 120.6 no
C3 C4 C5 119.40(19) no
C3 C4 H4A 120.3 no
C5 C4 H4A 120.3 no
C4 C5 C6 118.63(19) no
C4 C5 H5A 120.7 no
C6 C5 H5A 120.7 no
N1 C6 C5 122.33(18) no
N1 C6 C7 117.67(16) no
C5 C6 C7 119.67(18) no
N9 C10 C12 110.50(14) no
N9 C10 C11 110.99(18) no
C12 C10 C11 114.73(18) no
N9 C10 H10A 106.7 no
C12 C10 H10A 106.7 no
C11 C10 H10A 106.7 no
C10 C11 H11A 109.5 no
C10 C11 H11B 109.5 no
H11A C11 H11B 109.5 no
C10 C11 H11C 109.5 no
H11A C11 H11C 109.5 no
H11B C11 H11C 109.5 no
C13 C12 C13' 117.7(2) no
C13 C12 C10 123.3(2) no
C13' C12 C10 118.9(2) no
C12 C13 C14 120.9(3) no
C12 C13 H13A 119.6 no
C14 C13 H13A 119.6 no
C12 C13' C14' 120.7(3) no
C12 C13' H13B 119.7 no
C14' C13' H13B 119.7 no
C15 C14 C13 120.5(3) no
C15 C14 H14A 119.7 no
C13 C14 H14A 119.7 no
C15 C14' C13' 120.1(3) no
C15 C14' H14B 119.9 no
C13' C14' H14B 119.9 no
C14 C15 C14' 119.9(3) no
C14 C15 H15A 120.0 no
C14' C15 H15A 120.0 no
N9 C16 C17 116.23(16) no
N9 C16 H16A 108.2 no
C17 C16 H16A 108.2 no
N9 C16 H16B 108.2 no
C17 C16 H16B 108.2 no
H16A C16 H16B 107.4 no
O18 C17 H17A 108.2 no
C19 C17 H17A 108.2 no
C16 C17 H17A 108.2 no
C17 O18 H18 109.3(18) no
C20 C19 C20' 118.9(2) no
C20 C19 C17 121.57(18) no
C20' C19 C17 119.49(19) no
C19 C20 C21 120.0(3) no
C19 C20 H20A 120.0 no
C21 C20 H20A 120.0 no
C21' C20' C19 120.1(3) no
C21' C20' H20B 119.9 no
C19 C20' H20B 119.9 no
C22 C21 C20 120.0(3) no
C22 C21 H21A 120.0 no
C20 C21 H21A 120.0 no
C22 C21' C20' 120.6(3) no
C22 C21' H21B 119.7 no
C20' C21' H21B 119.7 no
C21' C22 C21 120.3(3) no
C21' C22 H22A 119.8 no
C21 C22 H22A 119.8 no
N25 C26 C27 112.30(17) no
N25 C26 C28 110.28(15) no
C27 C26 C28 113.61(17) no
N25 C26 H26A 106.7 no
C27 C26 H26A 106.7 no
C28 C26 H26A 106.7 no
C26 C27 H27A 109.5 no
C26 C27 H27B 109.5 no
H27A C27 H27B 109.5 no
C26 C27 H27C 109.5 no
H27A C27 H27C 109.5 no
H27B C27 H27C 109.5 no
C29 C28 C29' 117.67(18) no
C29 C28 C26 119.07(17) no
C29' C28 C26 123.26(17) no
C28 C29 C30 120.9(2) no
C28 C29 H29A 119.6 no
C30 C29 H29A 119.6 no
C30' C29' C28 121.3(2) no
C30' C29' H29B 119.4 no
C28 C29' H29B 119.4 no
C31 C30 C29 120.6(2) no
C31 C30 H30A 119.7 no
C29 C30 H30A 119.7 no
C31 C30' C29' 120.2(2) no
C31 C30' H30B 119.9 no
C29' C30' H30B 119.9 no
C30 C31 C30' 119.5(2) no
C30 C31 H31A 120.3 no
C30' C31 H31A 120.3 no
N25 C32 C33 113.49(15) no
N25 C32 H32A 108.9 no
C33 C32 H32A 108.9 no
N25 C32 H32B 108.9 no
C33 C32 H32B 108.9 no
H32A C32 H32B 107.7 no
O34 C33 H33A 109.4 no
C35 C33 H33A 109.4 no
C32 C33 H33A 109.4 no
C33 O34 H34 108(2) no
C36 C35 C36' 118.1(2) no
C36 C35 C33 121.1(2) no
C36' C35 C33 120.8(2) no
C35 C36 C37 120.8(3) no
C35 C36 H36A 119.6 no
C37 C36 H36A 119.6 no
C35 C36' C37' 121.0(3) no
C35 C36' H36B 119.5 no
C37' C36' H36B 119.5 no
C38 C37 C36 120.4(3) no
C38 C37 H37A 119.8 no
C36 C37 H37A 119.8 no
C38 C37' C36' 119.9(3) no
C38 C37' H37B 120.0 no
C36' C37' H37B 120.0 no
C37' C38 C37 119.7(3) no
C37' C38 H38A 120.1 no
C37 C38 H38A 120.1 no

loop_
_geom_bond_atom_site_label_1
_geom_bond_atom_site_label_2
_geom_bond_distance
_geom_bond_publ_flag
N1 C2 1.345(2) yes
N1 C6 1.341(2) yes
C7 O8 1.223(3) yes
C7 N9 1.355(2) yes
N9 C10 1.485(2) yes
N9 C16 1.468(2) yes
C17 O18 1.414(2) yes
C23 O24 1.227(3) yes
C23 N25 1.358(3) yes
N25 C26 1.489(3) yes
N25 C32 1.472(2) yes
C33 O34 1.414(2) yes
O18 H18 0.91(3) yes
O34 H34 0.89(3) yes
C2 C3 1.385(3) no
C2 C23 1.507(3) no
C3 C4 1.378(3) no
C3 H3A 0.930 no
C4 C5 1.383(3) no
C4 H4A 0.930 no
C5 C6 1.387(3) no
C5 H5A 0.930 no
C6 C7 1.509(3) no
C10 C12 1.520(3) no
C10 C11 1.523(3) no
C10 H10A 0.980 no
C11 H11A 0.960 no
C11 H11B 0.960 no
C11 H11C 0.960 no
C12 C13 1.373(3) no
C12 C13' 1.383(3) no
C13 C14 1.398(4) no
C13 H13A 0.930 no
C13' C14' 1.399(4) no
C13' H13B 0.930 no
C14 C15 1.346(5) no
C14 H14A 0.930 no
C14' C15 1.361(5) no
C14' H14B 0.930 no
C15 H15A 0.930 no
C16 C17 1.540(2) no
C16 H16A 0.970 no
C16 H16B 0.970 no
C17 C19 1.510(3) no
C17 H17A 0.980 no
C19 C20 1.382(3) no
C19 C20' 1.390(3) no
C20 C21 1.397(4) no
C20 H20A 0.930 no
C20' C21' 1.385(4) no
C20' H20B 0.930 no
C21 C22 1.369(5) no
C21 H21A 0.930 no
C21' C22 1.358(5) no
C21' H21B 0.930 no
C22 H22A 0.930 no
C26 C27 1.520(3) no
C26 C28 1.530(3) no
C26 H26A 0.980 no
C27 H27A 0.960 no
C27 H27B 0.960 no
C27 H27C 0.960 no
C28 C29 1.382(3) no
C28 C29' 1.388(3) no
C29 C30 1.392(3) no
C29 H29A 0.930 no
C29' C30' 1.387(3) no
C29' H29B 0.930 no
C30 C31 1.368(4) no
C30 H30A 0.930 no
C30' C31 1.372(3) no
C30' H30B 0.930 no
C31 H31A 0.930 no
C32 C33 1.527(3) no
C32 H32A 0.970 no
C32 H32B 0.970 no
C33 C35 1.514(3) no
C33 H33A 0.980 no
C35 C36 1.367(3) no
C35 C36' 1.373(4) no
C36 C37 1.383(4) no
C36 H36A 0.930 no
C36' C37' 1.390(4) no
C36' H36B 0.930 no
C37 C38 1.363(5) no
C37 H37A 0.930 no
C37' C38 1.352(5) no
C37' H37B 0.930 no
C38 H38A 0.930 no

loop_
_geom_hbond_atom_site_label_D
_geom_hbond_atom_site_label_H
_geom_hbond_atom_site_label_A
_geom_hbond_site_symmetry_A
_geom_hbond_distance_DH
_geom_hbond_distance_HA
_geom_hbond_distance_DA
_geom_hbond_angle_DHA
_geom_hbond_publ_flag
O18 H18 N1 1_555 0.91(3) 1.82(3) 2.7343(19) 174(3) yes
O34 H34 O18 1_555 0.89(3) 1.84(4) 2.7300(19) 177(3) yes

loop_
_geom_torsion_atom_site_label_1
_geom_torsion_atom_site_label_2
_geom_torsion_atom_site_label_3
_geom_torsion_atom_site_label_4
_geom_torsion
_geom_torsion_publ_flag
N1 C6 C7 O8 132.7(2) yes
N1 C6 C7 N9 -43.1(3) yes
C6 C7 N9 C10 173.40(17) yes
C6 C7 N9 C16 -26.0(3) yes
C7 N9 C10 C11 95.0(2) yes
C7 N9 C16 C17 117.74(19) yes
N1 C2 C23 O24 125.6(2) yes
N1 C2 C23 N25 -49.3(2) yes
C2 C23 N25 C26 -28.8(2) yes
C2 C23 N25 C32 170.88(15) yes
C23 N25 C26 C27 132.52(19) yes
C23 N25 C32 C33 -75.4(2) yes
C6 N1 C2 C3 0.2(3) no
C6 N1 C2 C23 -174.35(18) no
N1 C2 C3 C4 0.0(4) no
C23 C2 C3 C4 174.3(2) no
C2 C3 C4 C5 0.1(4) no
C3 C4 C5 C6 -0.4(4) no
C2 N1 C6 C5 -0.6(3) no
C2 N1 C6 C7 -173.97(18) no
C4 C5 C6 N1 0.7(4) no
C4 C5 C6 C7 173.9(2) no
C5 C6 C7 O8 -40.9(3) no
C5 C6 C7 N9 143.3(2) no
O8 C7 N9 C16 158.5(2) no
O8 C7 N9 C10 -2.2(3) no
C7 N9 C10 C12 -136.56(18) no
C16 N9 C10 C12 61.8(2) no
C16 N9 C10 C11 -66.6(2) no
N9 C10 C12 C13 -111.7(2) no
C11 C10 C12 C13 14.7(3) no
N9 C10 C12 C13' 65.2(2) no
C11 C10 C12 C13' -168.4(2) no
C13' C12 C13 C14 -2.3(4) no
C10 C12 C13 C14 174.6(2) no
C13 C12 C13' C14' 2.6(4) no
C10 C12 C13' C14' -174.5(2) no
C12 C13 C14 C15 -0.5(5) no
C12 C13' C14' C15 -0.1(5) no
C13 C14 C15 C14' 3.1(5) no
C13' C14' C15 C14 -2.8(5) no
C10 N9 C16 C17 -81.94(19) no
N9 C16 C17 O18 -58.5(2) no
N9 C16 C17 C19 177.96(15) no
O18 C17 C19 C20 -41.1(2) no
C16 C17 C19 C20 82.9(2) no
O18 C17 C19 C20' 139.89(18) no
C16 C17 C19 C20' -96.17(19) no
C20' C19 C20 C21 -0.9(3) no
C17 C19 C20 C21 -179.9(2) no
C20 C19 C20' C21' 0.5(3) no
C17 C19 C20' C21' 179.6(2) no
C19 C20 C21 C22 0.4(4) no
C19 C20' C21' C22 0.4(4) no
C20' C21' C22 C21 -0.9(5) no
C20 C21 C22 C21' 0.5(5) no
C3 C2 C23 O24 -49.0(3) no
C3 C2 C23 N25 136.1(2) no
O24 C23 N25 C32 -3.8(3) no
O24 C23 N25 C26 156.5(2) no
C32 N25 C26 C27 -67.8(2) no
C23 N25 C26 C28 -99.67(19) no
C32 N25 C26 C28 60.0(2) no
N25 C26 C28 C29 89.7(2) no
C27 C26 C28 C29 -143.2(2) no
N25 C26 C28 C29' -89.9(2) no
C27 C26 C28 C29' 37.2(3) no
C29' C28 C29 C30 1.3(3) no
C26 C28 C29 C30 -178.3(2) no
C29 C28 C29' C30' -2.1(3) no
C26 C28 C29' C30' 177.5(2) no
C28 C29 C30 C31 0.4(4) no
C28 C29' C30' C31 1.3(4) no
C29 C30 C31 C30' -1.2(4) no
C29' C30' C31 C30 0.4(4) no
C26 N25 C32 C33 123.58(19) no
N25 C32 C33 O34 -65.1(2) no
N25 C32 C33 C35 175.03(17) no
O34 C33 C35 C36 -27.0(3) no
C32 C33 C35 C36 94.2(3) no
O34 C33 C35 C36' 154.8(2) no
C32 C33 C35 C36' -84.0(3) no
C36' C35 C36 C37 1.7(5) no
C33 C35 C36 C37 -176.6(3) no
C36 C35 C36' C37' -2.3(4) no
C33 C35 C36' C37' 175.9(3) no
C35 C36 C37 C38 -0.3(6) no
C35 C36' C37' C38 1.7(5) no
C36' C37' C38 C37 -0.2(6) no
C36 C37 C38 C37' -0.4(6) no

loop_
_cod_related_entry_id
_cod_related_entry_database
_cod_related_entry_code
1 ChemSpider 21173626
